data_4509123
loop_
_publ_author_name
'Chen, Jin-Xiang'
'Tang, Xiao-Yan'
'Chen, Yang'
'Zhang, Wen-Hua'
'Li, Ling-Ling'
'Yuan, Rong-Xin'
'Zhang, Yong'
'Lang, Jian-Ping'

_publ_section_title
;
 Formation of Four Different [MoOS3Cu3]-Based Coordination Polymers from
 the Same Components via Four Synthetic Routes
;
_journal_issue 3
_journal_name_full 'Crystal Growth &amp; Design'
_journal_page_first 1461
_journal_paper_doi 10.1021/cg800896k
_journal_volume 9
_journal_year 2009
_chemical_formula_moiety 'C34 H24 Cu6 Mo2 N10 O2 S10, 2(C16 H36 N), 2(C6 H7 N)'
_chemical_formula_sum 'C78 H110 Cu6 Mo2 N14 O2 S10'
_chemical_formula_weight 2169.68
_chemical_name_systematic
; 
 ? 
;
_space_group_IT_number 4
_symmetry_cell_setting monoclinic
_symmetry_space_group_name_Hall 'P 2yb'
_symmetry_space_group_name_H-M 'P 1 21 1'
_atom_sites_solution_hydrogens geom
_atom_sites_solution_primary direct
_atom_sites_solution_secondary difmap
_audit_creation_method SHELXL-97
_cell_angle_alpha 90.00
_cell_angle_beta 97.90(3)
_cell_angle_gamma 90.00
_cell_formula_units_Z 2
_cell_length_a 9.901(2)
_cell_length_b 25.752(5)
_cell_length_c 18.883(4)
_cell_measurement_reflns_used 12229
_cell_measurement_temperature 193(2)
_cell_measurement_theta_max 25.3
_cell_measurement_theta_min 3.2
_cell_volume 4768.9(17)
_computing_structure_refinement 'SHELXL-97 (Sheldrick, 1997)'
_computing_structure_solution 'SHELXS-97 (Sheldrick, 1990)'
_diffrn_ambient_temperature 193(2)
_diffrn_measured_fraction_theta_full 0.993
_diffrn_measured_fraction_theta_max 0.993
_diffrn_measurement_device_type 'Rigaku Mercury'
_diffrn_measurement_method /w
_diffrn_radiation_monochromator graphite
_diffrn_radiation_source 'fine-focus sealed tube'
_diffrn_radiation_type MoK\a
_diffrn_radiation_wavelength 0.71073
_diffrn_reflns_av_R_equivalents 0.0844
_diffrn_reflns_av_sigmaI/netI 0.1750
_diffrn_reflns_limit_h_max 11
_diffrn_reflns_limit_h_min -8
_diffrn_reflns_limit_k_max 25
_diffrn_reflns_limit_k_min -30
_diffrn_reflns_limit_l_max 20
_diffrn_reflns_limit_l_min -22
_diffrn_reflns_number 22810
_diffrn_reflns_theta_full 25.71
_diffrn_reflns_theta_max 25.71
_diffrn_reflns_theta_min 3.15
_diffrn_standards_decay_% 0
_diffrn_standards_interval_count 0
_diffrn_standards_interval_time 0
_diffrn_standards_number 0
_exptl_absorpt_coefficient_mu 1.833
_exptl_absorpt_correction_T_max 0.8238
_exptl_absorpt_correction_T_min 0.7107
_exptl_absorpt_correction_type multi-scan
_exptl_absorpt_process_details 'Jacobson, R. (1998) Private communication'
_exptl_crystal_colour 'dark red'
_exptl_crystal_density_diffrn 1.511
_exptl_crystal_density_method 'not measured'
_exptl_crystal_description block
_exptl_crystal_F_000 2220
_exptl_crystal_size_max 0.20
_exptl_crystal_size_mid 0.14
_exptl_crystal_size_min 0.11
_refine_diff_density_max 1.005
_refine_diff_density_min -1.016
_refine_diff_density_rms 0.164
_refine_ls_abs_structure_details 'Flack H D (1983), Acta Cryst. A39, 876-881'
_refine_ls_abs_structure_Flack 0.34(3)
_refine_ls_extinction_method none
_refine_ls_goodness_of_fit_ref 1.139
_refine_ls_hydrogen_treatment constr
_refine_ls_matrix_type full
_refine_ls_number_parameters 851
_refine_ls_number_reflns 13785
_refine_ls_number_restraints 104
_refine_ls_restrained_S_all 1.161
_refine_ls_R_factor_all 0.0953
_refine_ls_R_factor_gt 0.0927
_refine_ls_shift/su_max 0.001
_refine_ls_shift/su_mean 0.004
_refine_ls_structure_factor_coef Fsqd
_refine_ls_weighting_details 'calc w=1/[\s^2^(Fo^2^)+(0.1000P)^2^+0.0000P] where P=(Fo^2^+2Fc^2^)/3'
_refine_ls_weighting_scheme calc
_refine_ls_wR_factor_gt 0.1547
_refine_ls_wR_factor_ref 0.1673
_reflns_number_gt 8161
_reflns_number_total 13785
_reflns_threshold_expression >2sigma(I)
_cod_data_source_file cg800896ksup1.cif
_cod_data_source_block (Bu4N)2(MoOS3Cu3(NCS)2)2(4,4'-bipy)3.2(ani)
_cod_original_cell_volume 4769.0(17)
_cod_original_sg_symbol_H-M 'P 21'
_cod_database_code 4509123

loop_
_symmetry_equiv_pos_as_xyz
'x, y, z'
'-x, y+1/2, -z'

loop_
_atom_site_label
_atom_site_type_symbol
_atom_site_fract_x
_atom_site_fract_y
_atom_site_fract_z
_atom_site_U_iso_or_equiv
_atom_site_adp_type
_atom_site_occupancy
_atom_site_symmetry_multiplicity
_atom_site_calc_flag
_atom_site_refinement_flags
Mo1 Mo -0.51180(15) 0.61249(8) 0.46898(8) 0.0380(4) Uani 1 1 d .
Mo2 Mo 0.58459(16) 0.56909(8) 0.06449(8) 0.0415(5) Uani 1 1 d .
Cu1 Cu -0.5407(3) 0.69009(11) 0.55759(14) 0.0492(7) Uani 1 1 d .
Cu2 Cu -0.5417(2) 0.55026(10) 0.58012(12) 0.0439(7) Uani 1 1 d .
Cu3 Cu -0.2442(2) 0.61246(10) 0.50997(11) 0.0376(6) Uani 1 1 d .
Cu4 Cu 0.3173(2) 0.58015(10) 0.02568(11) 0.0391(6) Uani 1 1 d .
Cu5 Cu 0.6218(2) 0.63358(10) -0.04382(12) 0.0428(6) Uani 1 1 d .
Cu6 Cu 0.5863(3) 0.49445(11) -0.03085(14) 0.0515(7) Uani 1 1 d .
S1 S -0.6736(5) 0.6191(2) 0.5436(2) 0.0404(5) Uani 1 1 d .
S2 S -0.3792(5) 0.6841(2) 0.4860(2) 0.0404(5) Uani 1 1 d .
S3 S -0.3819(5) 0.5422(2) 0.5025(2) 0.0404(5) Uani 1 1 d .
S4 S 0.4716(5) 0.6438(2) 0.0391(3) 0.0404(5) Uani 1 1 d .
S5 S 0.4328(5) 0.5030(2) 0.0440(3) 0.0475(13) Uani 1 1 d .
S6 S 0.7373(5) 0.5589(2) -0.0126(2) 0.0457(13) Uani 1 1 d .
S7 S -0.5538(12) 0.7972(4) 0.7509(5) 0.109(3) Uani 1 1 d D
S8 S -0.7431(13) 0.3873(4) 0.5961(5) 0.139(5) Uani 1 1 d D
S9 S 0.9100(12) 0.7760(4) -0.0603(6) 0.135(4) Uani 1 1 d D
S10 S 0.5510(11) 0.3873(3) -0.2282(4) 0.107(3) Uani 1 1 d D
O1 O -0.5834(14) 0.6046(6) 0.3835(6) 0.051(4) Uani 1 1 d .
O2 O 0.6604(14) 0.5708(8) 0.1510(7) 0.069(5) Uani 1 1 d .
N1 N -0.5726(16) 0.7472(6) 0.6273(7) 0.0404(5) Uani 1 1 d D
N2 N -0.6661(16) 0.4847(5) 0.5969(8) 0.0404(5) Uani 1 1 d D
N3 N 0.7435(15) 0.6978(5) -0.0578(8) 0.0404(5) Uani 1 1 d D
N4 N 0.5903(15) 0.4410(6) -0.1066(6) 0.0404(5) Uani 1 1 d D
N5 N -0.4141(17) 0.5645(7) 0.6773(8) 0.040(4) Uani 1 1 d .
N6 N 0.1626(14) 0.5816(7) 0.9470(7) 0.034(3) Uani 1 1 d .
N7 N -0.0895(16) 0.6131(8) 0.5900(7) 0.044(4) Uani 1 1 d .
N8 N 0.4798(14) 0.6243(7) 0.8623(7) 0.034(3) Uani 1 1 d .
N9 N -0.1366(15) 0.6098(7) 0.4189(8) 0.044(4) Uani 1 1 d .
N10 N 0.2064(16) 0.5841(6) 0.1119(7) 0.037(4) Uani 1 1 d .
N11 N -0.2405(17) 0.7554(6) 0.1954(9) 0.046(3) Uani 1 1 d .
N12 N 0.3561(18) 0.4309(6) 0.3443(9) 0.046(3) Uani 1 1 d .
N13 N 2.003(4) 0.9321(10) 1.3264(18) 0.165(9) Uani 1 1 d D
H13A H 1.9434 0.9476 1.3499 0.198 Uiso 1 1 calc R
H13B H 2.0857 0.9256 1.3479 0.198 Uiso 1 1 calc R
N14 N -0.212(4) 0.7529(10) 2.7562(19) 0.165(9) Uani 1 1 d D
H14A H -0.2946 0.7424 2.7383 0.198 Uiso 1 1 calc R
H14B H -0.1843 0.7496 2.8023 0.198 Uiso 1 1 calc R
C1 C -0.5622(19) 0.7644(7) 0.6717(7) 0.0404(5) Uani 1 1 d D
C2 C -0.6749(18) 0.4486(5) 0.5988(10) 0.0404(5) Uani 1 1 d D
C3 C 0.7927(17) 0.7270(6) -0.0610(10) 0.0404(5) Uani 1 1 d D
C4 C 0.5677(19) 0.4228(7) -0.1510(7) 0.0404(5) Uani 1 1 d D
C5 C -0.355(2) 0.6109(11) 0.6964(10) 0.055(7) Uani 1 1 d .
H5 H -0.3917 0.6406 0.6705 0.065 Uiso 1 1 calc R
C6 C -0.249(2) 0.6191(9) 0.7496(10) 0.053(6) Uani 1 1 d .
H6 H -0.2144 0.6529 0.7615 0.063 Uiso 1 1 calc R
C7 C -0.1916(18) 0.5732(9) 0.7867(9) 0.039(5) Uani 1 1 d .
C8 C -0.2549(19) 0.5273(8) 0.7679(10) 0.038(5) Uani 1 1 d .
H8 H -0.2220 0.4964 0.7920 0.046 Uiso 1 1 calc R
C9 C -0.365(2) 0.5242(9) 0.7153(12) 0.054(6) Uani 1 1 d .
H9 H -0.4075 0.4914 0.7057 0.065 Uiso 1 1 calc R
C10 C -0.071(2) 0.5781(8) 0.8417(10) 0.045(3) Uani 1 1 d .
C11 C -0.014(2) 0.6258(8) 0.8681(10) 0.045(3) Uani 1 1 d .
H11 H -0.0551 0.6574 0.8507 0.054 Uiso 1 1 calc R
C12 C 0.102(2) 0.6271(8) 0.9194(10) 0.045(3) Uani 1 1 d .
H12 H 0.1402 0.6596 0.9354 0.054 Uiso 1 1 calc R
C13 C 0.115(2) 0.5380(8) 0.9161(10) 0.045(3) Uani 1 1 d .
H13 H 0.1645 0.5068 0.9277 0.054 Uiso 1 1 calc R
C14 C -0.002(2) 0.5355(10) 0.8679(12) 0.057(6) Uiso 1 1 d .
H14 H -0.0358 0.5023 0.8524 0.068 Uiso 1 1 calc R
C15 C -0.025(2) 0.6589(8) 0.6066(11) 0.043(5) Uani 1 1 d .
H15 H -0.0534 0.6897 0.5812 0.051 Uiso 1 1 calc R
C16 C 0.088(3) 0.6598(10) 0.6630(13) 0.078(9) Uani 1 1 d .
H16 H 0.1283 0.6923 0.6772 0.094 Uiso 1 1 calc R
C17 C 0.1403(18) 0.6154(9) 0.6976(8) 0.038(4) Uani 1 1 d U
C18 C 0.0752(18) 0.5711(8) 0.6726(9) 0.038(5) Uani 1 1 d .
H18 H 0.1064 0.5388 0.6930 0.046 Uiso 1 1 calc R
C19 C -0.029(2) 0.5714(9) 0.6214(10) 0.051(6) Uani 1 1 d .
H19 H -0.0653 0.5386 0.6053 0.061 Uiso 1 1 calc R
C20 C 0.2611(19) 0.6206(8) 0.7523(9) 0.038(5) Uani 1 1 d .
C21 C 0.305(3) 0.6662(10) 0.7811(16) 0.085(11) Uani 1 1 d .
H21 H 0.2581 0.6975 0.7667 0.103 Uiso 1 1 calc R
C22 C 0.421(3) 0.6670(11) 0.8332(15) 0.082(10) Uani 1 1 d .
H22 H 0.4598 0.6996 0.8482 0.099 Uiso 1 1 calc R
C23 C 0.435(2) 0.5792(9) 0.8339(11) 0.053(6) Uani 1 1 d .
H23 H 0.4810 0.5484 0.8511 0.063 Uiso 1 1 calc R
C24 C 0.326(2) 0.5748(8) 0.7813(9) 0.041(5) Uani 1 1 d .
H24 H 0.2950 0.5416 0.7644 0.049 Uiso 1 1 calc R
C25 C -0.2088(19) 0.6034(10) 0.3520(9) 0.048(6) Uani 1 1 d .
H25 H -0.3056 0.6041 0.3468 0.057 Uiso 1 1 calc R
C26 C -0.1465(18) 0.5959(9) 0.2926(9) 0.044(6) Uani 1 1 d .
H26 H -0.1988 0.5893 0.2474 0.052 Uiso 1 1 calc R
C27 C -0.002(2) 0.5983(8) 0.2997(8) 0.038(5) Uani 1 1 d .
C28 C 0.0728(18) 0.6068(10) 0.3669(9) 0.048(6) Uani 1 1 d .
H28 H 0.1697 0.6078 0.3736 0.058 Uiso 1 1 calc R
C29 C -0.0029(17) 0.6136(8) 0.4244(10) 0.038(4) Uani 1 1 d .
H29 H 0.0459 0.6215 0.4700 0.045 Uiso 1 1 calc R
C30 C 0.0709(17) 0.5905(7) 0.2350(10) 0.033(4) Uani 1 1 d .
C31 C 0.004(2) 0.5833(9) 0.1685(9) 0.049(6) Uani 1 1 d .
H31 H -0.0924 0.5802 0.1613 0.059 Uiso 1 1 calc R
C32 C 0.077(2) 0.5802(9) 0.1099(10) 0.054(6) Uani 1 1 d .
H32 H 0.0253 0.5748 0.0643 0.065 Uiso 1 1 calc R
C33 C 0.272(2) 0.5912(9) 0.1799(9) 0.046(6) Uani 1 1 d .
H33 H 0.3685 0.5940 0.1859 0.055 Uiso 1 1 calc R
C34 C 0.210(2) 0.5946(8) 0.2392(10) 0.046(6) Uani 1 1 d .
H34 H 0.2631 0.5999 0.2844 0.055 Uiso 1 1 calc R
C35 C -0.351(3) 0.7200(8) 0.2191(14) 0.061(7) Uani 1 1 d .
H35A H -0.3988 0.7025 0.1762 0.073 Uiso 1 1 calc R
H35B H -0.3050 0.6926 0.2506 0.073 Uiso 1 1 calc R
C36 C -0.453(2) 0.7448(8) 0.2568(11) 0.049(6) Uani 1 1 d .
H36A H -0.4918 0.7756 0.2296 0.059 Uiso 1 1 calc R
H36B H -0.4108 0.7565 0.3046 0.059 Uiso 1 1 calc R
C37 C -0.569(2) 0.7044(9) 0.2643(12) 0.056(6) Uani 1 1 d .
H37A H -0.6080 0.6914 0.2165 0.067 Uiso 1 1 calc R
H37B H -0.5313 0.6745 0.2935 0.067 Uiso 1 1 calc R
C38 C -0.681(3) 0.7303(13) 0.3001(18) 0.099(10) Uani 1 1 d .
H38A H -0.6410 0.7463 0.3452 0.148 Uiso 1 1 calc R
H38B H -0.7485 0.7042 0.3097 0.148 Uiso 1 1 calc R
H38C H -0.7265 0.7571 0.2683 0.148 Uiso 1 1 calc R
C39 C -0.139(3) 0.7232(8) 0.1557(13) 0.059(7) Uani 1 1 d .
H39A H -0.1068 0.6927 0.1852 0.071 Uiso 1 1 calc R
H39B H -0.1876 0.7103 0.1098 0.071 Uiso 1 1 calc R
C40 C -0.017(3) 0.7542(9) 0.1410(16) 0.071(8) Uani 1 1 d .
H40A H 0.0306 0.7693 0.1857 0.085 Uiso 1 1 calc R
H40B H -0.0453 0.7826 0.1068 0.085 Uiso 1 1 calc R
C41 C 0.077(3) 0.7146(13) 0.1082(17) 0.094(10) Uani 1 1 d .
H41A H 0.0262 0.6964 0.0665 0.112 Uiso 1 1 calc R
H41B H 0.1143 0.6885 0.1441 0.112 Uiso 1 1 calc R
C42 C 0.196(3) 0.7502(14) 0.0843(18) 0.110(12) Uani 1 1 d .
H42A H 0.1653 0.7656 0.0374 0.164 Uiso 1 1 calc R
H42B H 0.2772 0.7289 0.0814 0.164 Uiso 1 1 calc R
H42C H 0.2188 0.7779 0.1195 0.164 Uiso 1 1 calc R
C43 C -0.166(2) 0.7829(7) 0.2616(11) 0.046(6) Uani 1 1 d .
H43A H -0.1017 0.8082 0.2456 0.055 Uiso 1 1 calc R
H43B H -0.2347 0.8029 0.2841 0.055 Uiso 1 1 calc R
C44 C -0.088(3) 0.7485(10) 0.3187(13) 0.071(8) Uani 1 1 d .
H44A H -0.1522 0.7264 0.3410 0.085 Uiso 1 1 calc R
H44B H -0.0248 0.7256 0.2969 0.085 Uiso 1 1 calc R
C45 C -0.012(3) 0.7816(11) 0.3726(14) 0.090(10) Uani 1 1 d .
H45A H -0.0761 0.8051 0.3925 0.108 Uiso 1 1 calc R
H45B H 0.0520 0.8034 0.3494 0.108 Uiso 1 1 calc R
C46 C 0.071(3) 0.7508(10) 0.4349(11) 0.080(9) Uani 1 1 d .
H46A H 0.0094 0.7387 0.4679 0.119 Uiso 1 1 calc R
H46B H 0.1410 0.7734 0.4606 0.119 Uiso 1 1 calc R
H46C H 0.1147 0.7208 0.4156 0.119 Uiso 1 1 calc R
C47 C -0.305(2) 0.7981(8) 0.1455(12) 0.049(6) Uani 1 1 d .
H47A H -0.2312 0.8185 0.1282 0.058 Uiso 1 1 calc R
H47B H -0.3567 0.8218 0.1730 0.058 Uiso 1 1 calc R
C48 C -0.401(3) 0.7776(10) 0.0804(12) 0.063(7) Uani 1 1 d .
H48A H -0.4862 0.7638 0.0953 0.076 Uiso 1 1 calc R
H48B H -0.3566 0.7497 0.0560 0.076 Uiso 1 1 calc R
C49 C -0.432(3) 0.8254(9) 0.0302(14) 0.077(8) Uani 1 1 d .
H49A H -0.4732 0.8535 0.0559 0.093 Uiso 1 1 calc R
H49B H -0.3467 0.8385 0.0151 0.093 Uiso 1 1 calc R
C50 C -0.532(4) 0.8085(13) -0.0357(16) 0.110(12) Uani 1 1 d .
H50A H -0.4937 0.7789 -0.0588 0.165 Uiso 1 1 calc R
H50B H -0.5464 0.8375 -0.0696 0.165 Uiso 1 1 calc R
H50C H -0.6193 0.7985 -0.0208 0.165 Uiso 1 1 calc R
C51 C 0.467(2) 0.4663(9) 0.3242(12) 0.055(6) Uani 1 1 d .
H51A H 0.4232 0.4950 0.2945 0.066 Uiso 1 1 calc R
H51B H 0.5159 0.4817 0.3684 0.066 Uiso 1 1 calc R
C52 C 0.568(3) 0.4401(11) 0.2841(15) 0.095(11) Uani 1 1 d .
H52A H 0.5230 0.4293 0.2363 0.114 Uiso 1 1 calc R
H52B H 0.6046 0.4088 0.3103 0.114 Uiso 1 1 calc R
C53 C 0.683(3) 0.4780(12) 0.277(2) 0.119(14) Uani 1 1 d .
H53A H 0.7259 0.4890 0.3247 0.143 Uiso 1 1 calc R
H53B H 0.6449 0.5093 0.2506 0.143 Uiso 1 1 calc R
C54 C 0.795(3) 0.4522(12) 0.2343(17) 0.095(10) Uani 1 1 d .
H54A H 0.7681 0.4166 0.2207 0.143 Uiso 1 1 calc R
H54B H 0.8835 0.4517 0.2651 0.143 Uiso 1 1 calc R
H54C H 0.8034 0.4726 0.1912 0.143 Uiso 1 1 calc R
C55 C 0.421(2) 0.3863(9) 0.3940(13) 0.066(8) Uani 1 1 d .
H55A H 0.3465 0.3665 0.4119 0.080 Uiso 1 1 calc R
H55B H 0.4693 0.3622 0.3654 0.080 Uiso 1 1 calc R
C56 C 0.521(3) 0.4054(11) 0.4586(14) 0.074(8) Uani 1 1 d .
H56A H 0.4768 0.4314 0.4866 0.088 Uiso 1 1 calc R
H56B H 0.6025 0.4214 0.4425 0.088 Uiso 1 1 calc R
C57 C 0.561(4) 0.3558(13) 0.5044(17) 0.111(12) Uani 1 1 d .
H57A H 0.4789 0.3397 0.5194 0.134 Uiso 1 1 calc R
H57B H 0.6053 0.3301 0.4760 0.134 Uiso 1 1 calc R
C58 C 0.661(3) 0.3722(13) 0.5707(14) 0.109(12) Uani 1 1 d .
H58A H 0.6459 0.4089 0.5813 0.163 Uiso 1 1 calc R
H58B H 0.7548 0.3674 0.5611 0.163 Uiso 1 1 calc R
H58C H 0.6449 0.3509 0.6117 0.163 Uiso 1 1 calc R
C59 C 0.259(2) 0.4626(8) 0.3818(11) 0.049(6) Uani 1 1 d .
H59A H 0.2263 0.4918 0.3499 0.059 Uiso 1 1 calc R
H59B H 0.3124 0.4780 0.4250 0.059 Uiso 1 1 calc R
C60 C 0.135(3) 0.4363(9) 0.4049(13) 0.063(7) Uani 1 1 d .
H60A H 0.1658 0.4095 0.4412 0.075 Uiso 1 1 calc R
H60B H 0.0837 0.4185 0.3631 0.075 Uiso 1 1 calc R
C61 C 0.039(3) 0.4741(15) 0.4363(17) 0.114(13) Uani 1 1 d .
H61A H 0.0923 0.4940 0.4754 0.137 Uiso 1 1 calc R
H61B H 0.0026 0.4992 0.3987 0.137 Uiso 1 1 calc R
C62 C -0.074(3) 0.4495(11) 0.4637(14) 0.079(8) Uani 1 1 d U
H62A H -0.0990 0.4175 0.4368 0.119 Uiso 1 1 calc R
H62B H -0.1526 0.4732 0.4585 0.119 Uiso 1 1 calc R
H62C H -0.0483 0.4411 0.5143 0.119 Uiso 1 1 calc R
C63 C 0.277(3) 0.4046(9) 0.2790(12) 0.059(6) Uani 1 1 d .
H63A H 0.2080 0.3814 0.2957 0.070 Uiso 1 1 calc R
H63B H 0.3409 0.3824 0.2568 0.070 Uiso 1 1 calc R
C64 C 0.201(3) 0.4410(8) 0.2193(12) 0.059(7) Uani 1 1 d .
H64A H 0.1338 0.4631 0.2391 0.071 Uiso 1 1 calc R
H64B H 0.2677 0.4638 0.1996 0.071 Uiso 1 1 calc R
C65 C 0.130(3) 0.4051(12) 0.1607(13) 0.091(10) Uani 1 1 d .
H65A H 0.1983 0.3835 0.1407 0.109 Uiso 1 1 calc R
H65B H 0.0659 0.3818 0.1811 0.109 Uiso 1 1 calc R
C66 C 0.057(5) 0.4367(17) 0.105(2) 0.16(2) Uani 1 1 d .
H66A H -0.0243 0.4514 0.1220 0.240 Uiso 1 1 calc R
H66B H 0.0292 0.4153 0.0627 0.240 Uiso 1 1 calc R
H66C H 0.1159 0.4649 0.0929 0.240 Uiso 1 1 calc R
C67 C 1.964(3) 0.9174(12) 1.2522(18) 0.110(8) Uani 1 1 d D
C68 C 1.833(3) 0.9288(10) 1.222(2) 0.130(6) Uani 1 1 d D
H68 H 1.7629 0.9419 1.2463 0.156 Uiso 1 1 calc R
C69 C 1.823(4) 0.9180(11) 1.150(2) 0.130(6) Uani 1 1 d D
H69 H 1.7344 0.9214 1.1241 0.156 Uiso 1 1 calc R
C70 C 1.923(4) 0.9028(14) 1.111(2) 0.165(9) Uani 1 1 d D
H70 H 1.9031 0.9025 1.0604 0.198 Uiso 1 1 calc R
C71 C 2.051(4) 0.8881(11) 1.142(2) 0.130(6) Uani 1 1 d D
H71 H 2.1191 0.8720 1.1182 0.156 Uiso 1 1 calc R
C72 C 2.064(4) 0.9009(10) 1.213(2) 0.130(6) Uani 1 1 d D
H72 H 2.1529 0.8980 1.2389 0.156 Uiso 1 1 calc R
C73 C -0.123(3) 0.7755(12) 2.7099(19) 0.110(8) Uani 1 1 d D
C74 C 0.010(4) 0.7879(10) 2.735(2) 0.130(6) Uani 1 1 d D
H74 H 0.0574 0.7836 2.7820 0.156 Uiso 1 1 calc R
C75 C 0.057(4) 0.8083(11) 2.676(2) 0.130(6) Uani 1 1 d D
H75 H 0.1452 0.8225 2.6878 0.156 Uiso 1 1 calc R
C76 C 0.013(4) 0.8140(14) 2.604(2) 0.165(9) Uani 1 1 d D
H76 H 0.0604 0.8288 2.5680 0.198 Uiso 1 1 calc R
C77 C -0.116(4) 0.7932(11) 2.596(2) 0.130(6) Uani 1 1 d D
H77 H -0.1573 0.7913 2.5475 0.156 Uiso 1 1 calc R
C78 C -0.199(4) 0.7745(10) 2.6431(19) 0.130(6) Uani 1 1 d D
H78 H -0.2902 0.7631 2.6317 0.156 Uiso 1 1 calc R

loop_
_atom_site_aniso_label
_atom_site_aniso_U_11
_atom_site_aniso_U_22
_atom_site_aniso_U_33
_atom_site_aniso_U_23
_atom_site_aniso_U_13
_atom_site_aniso_U_12
Mo1 0.0248(9) 0.0622(12) 0.0265(8) 0.0000(8) 0.0011(6) -0.0017(9)
Mo2 0.0253(9) 0.0709(13) 0.0273(8) 0.0011(9) 0.0001(7) -0.0025(9)
Cu1 0.0440(16) 0.0533(17) 0.0517(15) -0.0003(13) 0.0120(12) 0.0112(13)
Cu2 0.0352(14) 0.0610(18) 0.0351(12) 0.0016(12) 0.0033(10) -0.0040(12)
Cu3 0.0256(12) 0.0552(15) 0.0320(12) -0.0029(12) 0.0039(9) -0.0010(12)
Cu4 0.0294(13) 0.0622(17) 0.0261(11) -0.0056(11) 0.0052(9) -0.0024(12)
Cu5 0.0321(14) 0.0619(17) 0.0351(13) -0.0017(12) 0.0074(10) -0.0073(12)
Cu6 0.0452(16) 0.0610(18) 0.0498(15) 0.0003(14) 0.0114(12) 0.0082(14)
S1 0.0313(12) 0.0531(14) 0.0374(11) 0.0016(10) 0.0075(9) 0.0019(11)
S2 0.0313(12) 0.0531(14) 0.0374(11) 0.0016(10) 0.0075(9) 0.0019(11)
S3 0.0313(12) 0.0531(14) 0.0374(11) 0.0016(10) 0.0075(9) 0.0019(11)
S4 0.0313(12) 0.0531(14) 0.0374(11) 0.0016(10) 0.0075(9) 0.0019(11)
S5 0.035(3) 0.056(4) 0.053(3) 0.011(3) 0.010(2) 0.001(3)
S6 0.030(3) 0.068(4) 0.040(3) 0.004(3) 0.009(2) 0.001(3)
S7 0.141(8) 0.084(6) 0.113(6) -0.014(5) 0.050(6) -0.018(6)
S8 0.181(11) 0.130(8) 0.101(6) 0.017(6) 0.007(7) -0.094(8)
S9 0.146(10) 0.118(8) 0.142(9) 0.023(7) 0.024(7) -0.054(7)
S10 0.135(8) 0.104(7) 0.093(6) -0.028(5) 0.056(5) -0.053(6)
O1 0.052(9) 0.080(11) 0.018(6) -0.005(7) -0.005(5) -0.032(8)
O2 0.030(8) 0.140(16) 0.034(7) 0.005(9) -0.003(6) -0.007(10)
N1 0.0313(12) 0.0531(14) 0.0374(11) 0.0016(10) 0.0075(9) 0.0019(11)
N2 0.0313(12) 0.0531(14) 0.0374(11) 0.0016(10) 0.0075(9) 0.0019(11)
N3 0.0313(12) 0.0531(14) 0.0374(11) 0.0016(10) 0.0075(9) 0.0019(11)
N4 0.0313(12) 0.0531(14) 0.0374(11) 0.0016(10) 0.0075(9) 0.0019(11)
N5 0.054(11) 0.036(10) 0.034(8) -0.009(8) 0.014(7) -0.013(9)
N6 0.022(6) 0.058(8) 0.023(5) 0.007(5) 0.007(4) -0.002(6)
N7 0.049(10) 0.056(11) 0.029(8) 0.000(9) 0.007(7) 0.006(10)
N8 0.022(6) 0.058(8) 0.023(5) 0.007(5) 0.007(4) -0.002(6)
N9 0.032(9) 0.065(12) 0.037(8) 0.002(9) 0.013(7) 0.000(9)
N10 0.025(9) 0.047(10) 0.037(8) -0.002(8) 0.002(7) -0.011(8)
N11 0.049(8) 0.028(6) 0.064(7) -0.006(5) 0.022(6) 0.003(6)
N12 0.049(8) 0.028(6) 0.064(7) -0.006(5) 0.022(6) 0.003(6)
N13 0.27(3) 0.058(10) 0.172(19) 0.025(11) 0.061(19) -0.001(13)
N14 0.27(3) 0.058(10) 0.172(19) 0.025(11) 0.061(19) -0.001(13)
C1 0.0313(12) 0.0531(14) 0.0374(11) 0.0016(10) 0.0075(9) 0.0019(11)
C2 0.0313(12) 0.0531(14) 0.0374(11) 0.0016(10) 0.0075(9) 0.0019(11)
C3 0.0313(12) 0.0531(14) 0.0374(11) 0.0016(10) 0.0075(9) 0.0019(11)
C4 0.0313(12) 0.0531(14) 0.0374(11) 0.0016(10) 0.0075(9) 0.0019(11)
C5 0.039(12) 0.090(19) 0.036(11) 0.004(13) 0.009(9) 0.040(14)
C6 0.059(14) 0.042(13) 0.050(12) 0.006(11) -0.017(10) 0.016(11)
C7 0.026(10) 0.066(14) 0.024(9) -0.011(10) 0.001(7) -0.005(10)
C8 0.030(11) 0.034(11) 0.044(11) 0.006(9) -0.016(9) 0.003(9)
C9 0.051(15) 0.041(14) 0.068(15) 0.005(12) 0.005(11) -0.029(11)
C10 0.041(6) 0.043(6) 0.047(6) 0.005(5) -0.008(4) 0.000(5)
C11 0.041(6) 0.043(6) 0.047(6) 0.005(5) -0.008(4) 0.000(5)
C12 0.041(6) 0.043(6) 0.047(6) 0.005(5) -0.008(4) 0.000(5)
C13 0.041(6) 0.043(6) 0.047(6) 0.005(5) -0.008(4) 0.000(5)
C15 0.041(12) 0.027(12) 0.054(13) -0.004(9) -0.013(10) 0.009(9)
C16 0.12(3) 0.045(15) 0.062(16) -0.028(12) -0.006(15) 0.011(15)
C17 0.034(7) 0.056(9) 0.023(7) 0.014(7) 0.007(6) -0.010(7)
C18 0.026(10) 0.052(13) 0.031(9) 0.010(9) -0.013(7) -0.010(9)
C19 0.048(13) 0.054(14) 0.043(11) 0.006(11) -0.021(10) -0.008(11)
C20 0.037(11) 0.043(13) 0.033(10) 0.003(9) -0.002(8) 0.000(10)
C21 0.074(19) 0.050(16) 0.11(2) 0.030(16) -0.052(17) -0.018(14)
C22 0.054(17) 0.075(18) 0.10(2) 0.034(16) -0.046(15) -0.016(14)
C23 0.033(12) 0.062(16) 0.057(13) -0.016(12) -0.012(10) -0.010(11)
C24 0.055(13) 0.043(13) 0.023(9) -0.026(9) -0.003(8) -0.015(11)
C25 0.026(10) 0.096(19) 0.024(9) 0.012(11) 0.014(8) 0.001(11)
C26 0.022(10) 0.083(17) 0.027(9) 0.004(10) 0.010(8) 0.007(10)
C27 0.047(12) 0.057(14) 0.013(8) -0.004(8) 0.016(8) -0.024(10)
C28 0.017(9) 0.091(17) 0.040(10) -0.004(12) 0.016(8) -0.012(11)
C29 0.024(10) 0.041(11) 0.046(11) -0.007(10) -0.006(8) -0.010(10)
C30 0.013(9) 0.030(10) 0.055(11) -0.010(9) -0.001(8) -0.005(7)
C31 0.032(11) 0.088(18) 0.031(10) -0.003(11) 0.019(8) -0.029(12)
C32 0.058(15) 0.076(17) 0.030(10) -0.025(11) 0.011(9) 0.013(13)
C33 0.028(11) 0.072(15) 0.035(10) 0.018(10) -0.004(8) -0.007(10)
C34 0.050(14) 0.043(13) 0.040(11) 0.004(9) -0.011(10) -0.020(10)
C35 0.071(17) 0.031(13) 0.083(17) 0.013(11) 0.023(13) -0.006(11)
C36 0.061(15) 0.037(12) 0.057(13) -0.025(10) 0.032(11) 0.001(11)
C37 0.038(13) 0.061(15) 0.074(14) 0.010(12) 0.031(11) -0.027(11)
C38 0.059(19) 0.12(3) 0.13(3) 0.00(2) 0.052(18) 0.020(18)
C39 0.080(18) 0.030(12) 0.072(15) -0.004(11) 0.026(13) 0.035(12)
C40 0.061(17) 0.035(13) 0.13(2) -0.002(14) 0.064(16) -0.001(12)
C41 0.08(2) 0.11(2) 0.10(2) 0.041(19) 0.055(18) 0.034(18)
C42 0.08(2) 0.13(3) 0.13(3) 0.01(2) 0.04(2) 0.05(2)
C43 0.044(13) 0.023(11) 0.069(14) -0.019(10) -0.002(11) -0.010(9)
C44 0.082(19) 0.078(19) 0.062(15) 0.010(14) 0.046(14) -0.002(15)
C45 0.13(3) 0.071(19) 0.063(17) -0.027(15) -0.016(17) -0.024(18)
C46 0.15(3) 0.054(16) 0.034(12) -0.022(12) 0.000(14) 0.007(16)
C47 0.040(12) 0.035(12) 0.079(15) -0.012(11) 0.037(11) -0.006(10)
C48 0.065(17) 0.070(17) 0.052(13) -0.018(12) 0.003(11) -0.012(13)
C49 0.11(2) 0.040(14) 0.076(18) 0.005(13) -0.001(16) 0.000(14)
C50 0.13(3) 0.09(2) 0.09(2) -0.005(18) -0.05(2) -0.01(2)
C51 0.066(16) 0.040(13) 0.064(14) -0.004(11) 0.022(12) 0.001(11)
C52 0.14(3) 0.08(2) 0.082(19) -0.033(16) 0.062(19) -0.07(2)
C53 0.09(2) 0.08(2) 0.20(4) 0.05(2) 0.06(3) 0.002(19)
C54 0.10(3) 0.07(2) 0.12(3) 0.012(18) 0.04(2) -0.014(18)
C55 0.051(15) 0.052(15) 0.090(18) -0.027(13) -0.013(13) 0.032(12)
C56 0.057(17) 0.08(2) 0.081(17) -0.018(15) 0.007(13) -0.023(15)
C57 0.12(3) 0.10(3) 0.09(2) 0.01(2) -0.05(2) 0.01(2)
C58 0.12(3) 0.12(3) 0.074(19) 0.024(19) -0.045(18) 0.00(2)
C59 0.056(14) 0.042(13) 0.051(12) 0.027(10) 0.011(10) 0.021(11)
C60 0.074(18) 0.055(15) 0.065(15) 0.011(12) 0.032(13) -0.018(13)
C61 0.09(3) 0.16(4) 0.10(2) 0.02(2) 0.033(19) 0.07(2)
C62 0.085(11) 0.081(11) 0.079(11) 0.001(9) 0.036(9) 0.007(9)
C63 0.065(17) 0.052(14) 0.059(15) -0.011(12) 0.009(12) -0.001(12)
C64 0.074(17) 0.038(13) 0.059(14) 0.018(11) -0.013(12) -0.020(12)
C65 0.13(3) 0.09(2) 0.055(16) -0.005(16) 0.010(16) -0.03(2)
C66 0.17(4) 0.15(4) 0.13(3) 0.06(3) -0.06(3) -0.03(3)
C67 0.14(2) 0.062(14) 0.132(19) 0.020(15) 0.029(16) 0.051(16)
C68 0.137(12) 0.023(6) 0.24(2) -0.008(8) 0.054(13) 0.004(6)
C69 0.137(12) 0.023(6) 0.24(2) -0.008(8) 0.054(13) 0.004(6)
C70 0.27(3) 0.058(10) 0.172(19) 0.025(11) 0.061(19) -0.001(13)
C71 0.137(12) 0.023(6) 0.24(2) -0.008(8) 0.054(13) 0.004(6)
C72 0.137(12) 0.023(6) 0.24(2) -0.008(8) 0.054(13) 0.004(6)
C73 0.14(2) 0.062(14) 0.132(19) 0.020(15) 0.029(16) 0.051(16)
C74 0.137(12) 0.023(6) 0.24(2) -0.008(8) 0.054(13) 0.004(6)
C75 0.137(12) 0.023(6) 0.24(2) -0.008(8) 0.054(13) 0.004(6)
C76 0.27(3) 0.058(10) 0.172(19) 0.025(11) 0.061(19) -0.001(13)
C77 0.137(12) 0.023(6) 0.24(2) -0.008(8) 0.054(13) 0.004(6)
C78 0.137(12) 0.023(6) 0.24(2) -0.008(8) 0.054(13) 0.004(6)

loop_
_atom_type_symbol
_atom_type_description
_atom_type_scat_dispersion_real
_atom_type_scat_dispersion_imag
_atom_type_scat_source
C C 0.0033 0.0016 'International Tables Vol C Tables 4.2.6.8 and 6.1.1.4'
H H 0.0000 0.0000 'International Tables Vol C Tables 4.2.6.8 and 6.1.1.4'
N N 0.0061 0.0033 'International Tables Vol C Tables 4.2.6.8 and 6.1.1.4'
O O 0.0106 0.0060 'International Tables Vol C Tables 4.2.6.8 and 6.1.1.4'
S S 0.1246 0.1234 'International Tables Vol C Tables 4.2.6.8 and 6.1.1.4'
Cu Cu 0.3201 1.2651 'International Tables Vol C Tables 4.2.6.8 and 6.1.1.4'
Mo Mo -1.6832 0.6857 'International Tables Vol C Tables 4.2.6.8 and 6.1.1.4'

loop_
_geom_angle_atom_site_label_1
_geom_angle_atom_site_label_2
_geom_angle_atom_site_label_3
_geom_angle
_geom_angle_site_symmetry_1
_geom_angle_site_symmetry_3
O1 Mo1 S3 108.7(6) . .
O1 Mo1 S2 113.3(5) . .
S3 Mo1 S2 108.43(19) . .
O1 Mo1 S1 111.2(5) . .
S3 Mo1 S1 107.93(19) . .
S2 Mo1 S1 107.1(2) . .
O1 Mo1 Cu1 129.0(6) . .
S3 Mo1 Cu1 122.30(15) . .
S2 Mo1 Cu1 53.52(14) . .
S1 Mo1 Cu1 53.62(16) . .
O1 Mo1 Cu3 123.4(5) . .
S3 Mo1 Cu3 53.96(15) . .
S2 Mo1 Cu3 54.70(15) . .
S1 Mo1 Cu3 125.26(14) . .
Cu1 Mo1 Cu3 90.36(9) . .
O1 Mo1 Cu2 126.8(5) . .
S3 Mo1 Cu2 54.80(14) . .
S2 Mo1 Cu2 119.93(14) . .
S1 Mo1 Cu2 53.16(15) . .
Cu1 Mo1 Cu2 85.61(9) . .
Cu3 Mo1 Cu2 89.13(9) . .
O2 Mo2 S4 108.9(7) . .
O2 Mo2 S6 112.1(5) . .
S4 Mo2 S6 108.7(2) . .
O2 Mo2 S5 112.2(6) . .
S4 Mo2 S5 107.9(2) . .
S6 Mo2 S5 106.9(2) . .
O2 Mo2 Cu6 129.2(7) . .
S4 Mo2 Cu6 121.93(15) . .
S6 Mo2 Cu6 53.57(16) . .
S5 Mo2 Cu6 53.31(15) . .
O2 Mo2 Cu4 123.5(5) . .
S4 Mo2 Cu4 53.28(15) . .
S6 Mo2 Cu4 124.36(14) . .
S5 Mo2 Cu4 54.76(15) . .
Cu6 Mo2 Cu4 89.38(9) . .
O2 Mo2 Cu5 128.6(6) . .
S4 Mo2 Cu5 54.98(14) . .
S6 Mo2 Cu5 53.73(16) . .
S5 Mo2 Cu5 119.27(15) . .
Cu6 Mo2 Cu5 85.23(9) . .
Cu4 Mo2 Cu5 87.69(9) . .
N1 Cu1 S2 129.1(5) . .
N1 Cu1 S1 121.7(5) . .
S2 Cu1 S1 109.2(2) . .
N1 Cu1 Mo1 176.6(5) . .
S2 Cu1 Mo1 54.35(16) . .
S1 Cu1 Mo1 54.81(14) . .
N5 Cu2 N2 107.3(6) . .
N5 Cu2 S1 112.4(5) . .
N2 Cu2 S1 110.2(4) . .
N5 Cu2 S3 100.8(5) . .
N2 Cu2 S3 118.8(4) . .
S1 Cu2 S3 107.1(2) . .
N5 Cu2 Mo1 117.2(5) . .
N2 Cu2 Mo1 135.5(4) . .
S1 Cu2 Mo1 54.08(14) . .
S3 Cu2 Mo1 53.08(14) . .
N7 Cu3 N9 101.1(6) . .
N7 Cu3 S3 116.6(6) . .
N9 Cu3 S3 106.6(5) . .
N7 Cu3 S2 120.7(6) . .
N9 Cu3 S2 102.1(5) . .
S3 Cu3 S2 107.55(19) . .
N7 Cu3 Mo1 148.3(4) . .
N9 Cu3 Mo1 110.6(4) . .
S3 Cu3 Mo1 54.00(14) . .
S2 Cu3 Mo1 53.78(15) . .
N6 Cu4 N10 98.5(6) 1_554 .
N6 Cu4 S4 121.2(5) 1_554 .
N10 Cu4 S4 107.5(4) . .
N6 Cu4 S5 116.5(5) 1_554 .
N10 Cu4 S5 103.2(5) . .
S4 Cu4 S5 107.5(2) . .
N6 Cu4 Mo2 147.7(4) 1_554 .
N10 Cu4 Mo2 113.6(4) . .
S4 Cu4 Mo2 53.73(15) . .
S5 Cu4 Mo2 53.85(15) . .
N3 Cu5 N8 108.2(6) . 1_554
N3 Cu5 S6 115.2(5) . .
N8 Cu5 S6 112.0(5) 1_554 .
N3 Cu5 S4 115.5(5) . .
N8 Cu5 S4 99.4(4) 1_554 .
S6 Cu5 S4 105.5(2) . .
N3 Cu5 Mo2 136.6(4) . .
N8 Cu5 Mo2 114.9(4) 1_554 .
S6 Cu5 Mo2 53.05(14) . .
S4 Cu5 Mo2 52.49(14) . .
N4 Cu6 S5 127.5(5) . .
N4 Cu6 S6 123.2(5) . .
S5 Cu6 S6 109.3(2) . .
N4 Cu6 Mo2 176.9(5) . .
S5 Cu6 Mo2 54.87(17) . .
S6 Cu6 Mo2 54.41(15) . .
Cu1 S1 Cu2 107.4(2) . .
Cu1 S1 Mo1 71.57(17) . .
Cu2 S1 Mo1 72.77(17) . .
Cu1 S2 Mo1 72.13(18) . .
Cu1 S2 Cu3 112.6(2) . .
Mo1 S2 Cu3 71.52(19) . .
Cu3 S3 Mo1 72.05(18) . .
Cu3 S3 Cu2 110.5(2) . .
Mo1 S3 Cu2 72.12(17) . .
Cu4 S4 Mo2 73.00(19) . .
Cu4 S4 Cu5 109.4(2) . .
Mo2 S4 Cu5 72.53(17) . .
Cu6 S5 Mo2 71.81(18) . .
Cu6 S5 Cu4 111.1(2) . .
Mo2 S5 Cu4 71.38(19) . .
Cu6 S6 Mo2 72.02(17) . .
Cu6 S6 Cu5 106.7(2) . .
Mo2 S6 Cu5 73.22(18) . .
C1 N1 Cu1 155.7(19) . .
C2 N2 Cu2 148.1(18) . .
C3 N3 Cu5 175(2) . .
C4 N4 Cu6 160.1(19) . .
C9 N5 C5 116.0(17) . .
C9 N5 Cu2 117.9(14) . .
C5 N5 Cu2 124.6(13) . .
C13 N6 C12 116.3(14) . .
C13 N6 Cu4 120.5(13) . 1_556
C12 N6 Cu4 123.2(13) . 1_556
C19 N7 C15 115.6(15) . .
C19 N7 Cu3 125.5(14) . .
C15 N7 Cu3 118.0(13) . .
C22 N8 C23 117.0(17) . .
C22 N8 Cu5 117.1(15) . 1_556
C23 N8 Cu5 125.6(13) . 1_556
C29 N9 C25 118.1(16) . .
C29 N9 Cu3 122.6(12) . .
C25 N9 Cu3 119.3(12) . .
C32 N10 C33 112.4(17) . .
C32 N10 Cu4 127.2(12) . .
C33 N10 Cu4 120.4(13) . .
C47 N11 C43 106.4(14) . .
C47 N11 C35 110.7(16) . .
C43 N11 C35 108.4(17) . .
C47 N11 C39 109.0(15) . .
C43 N11 C39 111.4(17) . .
C35 N11 C39 110.8(16) . .
C59 N12 C51 108.7(16) . .
C59 N12 C63 109.2(17) . .
C51 N12 C63 111.9(17) . .
C59 N12 C55 110.5(16) . .
C51 N12 C55 110.1(17) . .
C63 N12 C55 106.3(15) . .
C67 N13 H13A 120.0 . .
C67 N13 H13B 120.0 . .
H13A N13 H13B 120.0 . .
C73 N14 H14A 120.1 . .
C73 N14 H14B 119.9 . .
H14A N14 H14B 120.0 . .
N1 C1 S7 176(2) . .
N2 C2 S8 162(2) . .
N3 C3 S9 170(2) . .
N4 C4 S10 172(2) . .
N5 C5 C6 126(2) . .
N5 C5 H5 116.9 . .
C6 C5 H5 117.0 . .
C5 C6 C7 116(2) . .
C5 C6 H6 121.9 . .
C7 C6 H6 122.0 . .
C8 C7 C6 116.5(16) . .
C8 C7 C10 123.9(18) . .
C6 C7 C10 119.6(19) . .
C7 C8 C9 122.0(18) . .
C7 C8 H8 119.0 . .
C9 C8 H8 119.0 . .
N5 C9 C8 123.1(19) . .
N5 C9 H9 118.4 . .
C8 C9 H9 118.4 . .
C14 C10 C11 114.7(18) . .
C14 C10 C7 120.5(19) . .
C11 C10 C7 124.7(18) . .
C12 C11 C10 121.1(18) . .
C12 C11 H11 119.5 . .
C10 C11 H11 119.4 . .
N6 C12 C11 120.8(18) . .
N6 C12 H12 119.6 . .
C11 C12 H12 119.6 . .
N6 C13 C14 123(2) . .
N6 C13 H13 118.3 . .
C14 C13 H13 118.3 . .
C10 C14 C13 123(2) . .
C10 C14 H14 118.6 . .
C13 C14 H14 118.5 . .
N7 C15 C16 118.7(18) . .
N7 C15 H15 120.7 . .
C16 C15 H15 120.7 . .
C17 C16 C15 123(2) . .
C17 C16 H16 118.6 . .
C15 C16 H16 118.6 . .
C18 C17 C16 113.6(17) . .
C18 C17 C20 128.2(19) . .
C16 C17 C20 118(2) . .
C19 C18 C17 123(2) . .
C19 C18 H18 118.6 . .
C17 C18 H18 118.8 . .
C18 C19 N7 126(2) . .
C18 C19 H19 116.9 . .
N7 C19 H19 116.9 . .
C21 C20 C24 117.8(17) . .
C21 C20 C17 123.3(19) . .
C24 C20 C17 118.6(17) . .
C20 C21 C22 119(2) . .
C20 C21 H21 120.5 . .
C22 C21 H21 120.6 . .
N8 C22 C21 123(2) . .
N8 C22 H22 118.5 . .
C21 C22 H22 118.4 . .
N8 C23 C24 124(2) . .
N8 C23 H23 118.3 . .
C24 C23 H23 118.2 . .
C23 C24 C20 119.0(18) . .
C23 C24 H24 120.5 . .
C20 C24 H24 120.5 . .
C26 C25 N9 122.4(18) . .
C26 C25 H25 118.8 . .
N9 C25 H25 118.8 . .
C25 C26 C27 118.7(16) . .
C25 C26 H26 120.7 . .
C27 C26 H26 120.7 . .
C28 C27 C26 119.6(15) . .
C28 C27 C30 120.2(16) . .
C26 C27 C30 120.2(14) . .
C27 C28 C29 116.6(16) . .
C27 C28 H28 121.7 . .
C29 C28 H28 121.7 . .
N9 C29 C28 124.3(16) . .
N9 C29 H29 117.8 . .
C28 C29 H29 117.9 . .
C31 C30 C34 115.1(18) . .
C31 C30 C27 122.9(15) . .
C34 C30 C27 121.8(16) . .
C30 C31 C32 120.1(19) . .
C30 C31 H31 119.9 . .
C32 C31 H31 120.0 . .
N10 C32 C31 126.4(19) . .
N10 C32 H32 116.8 . .
C31 C32 H32 116.8 . .
C34 C33 N10 125.1(19) . .
C34 C33 H33 117.5 . .
N10 C33 H33 117.5 . .
C33 C34 C30 120.9(18) . .
C33 C34 H34 119.6 . .
C30 C34 H34 119.5 . .
C36 C35 N11 116.7(18) . .
C36 C35 H35A 108.1 . .
N11 C35 H35A 108.1 . .
C36 C35 H35B 108.1 . .
N11 C35 H35B 108.2 . .
H35A C35 H35B 107.3 . .
C35 C36 C37 108.6(17) . .
C35 C36 H36A 110.0 . .
C37 C36 H36A 110.0 . .
C35 C36 H36B 110.0 . .
C37 C36 H36B 110.0 . .
H36A C36 H36B 108.3 . .
C38 C37 C36 110(2) . .
C38 C37 H37A 109.7 . .
C36 C37 H37A 109.7 . .
C38 C37 H37B 109.8 . .
C36 C37 H37B 109.8 . .
H37A C37 H37B 108.2 . .
C37 C38 H38A 109.5 . .
C37 C38 H38B 109.4 . .
H38A C38 H38B 109.5 . .
C37 C38 H38C 109.5 . .
H38A C38 H38C 109.5 . .
H38B C38 H38C 109.5 . .
C40 C39 N11 113.1(17) . .
C40 C39 H39A 109.0 . .
N11 C39 H39A 109.0 . .
C40 C39 H39B 109.0 . .
N11 C39 H39B 108.9 . .
H39A C39 H39B 107.8 . .
C39 C40 C41 105.2(19) . .
C39 C40 H40A 110.7 . .
C41 C40 H40A 110.7 . .
C39 C40 H40B 110.7 . .
C41 C40 H40B 110.7 . .
H40A C40 H40B 108.8 . .
C40 C41 C42 104(2) . .
C40 C41 H41A 111.0 . .
C42 C41 H41A 111.0 . .
C40 C41 H41B 111.0 . .
C42 C41 H41B 111.0 . .
H41A C41 H41B 109.0 . .
C41 C42 H42A 109.5 . .
C41 C42 H42B 109.5 . .
H42A C42 H42B 109.5 . .
C41 C42 H42C 109.5 . .
H42A C42 H42C 109.5 . .
H42B C42 H42C 109.5 . .
C44 C43 N11 116.7(17) . .
C44 C43 H43A 108.2 . .
N11 C43 H43A 108.2 . .
C44 C43 H43B 108.0 . .
N11 C43 H43B 108.0 . .
H43A C43 H43B 107.3 . .
C45 C44 C43 109(2) . .
C45 C44 H44A 110.0 . .
C43 C44 H44A 110.1 . .
C45 C44 H44B 110.0 . .
C43 C44 H44B 109.9 . .
H44A C44 H44B 108.3 . .
C44 C45 C46 114(2) . .
C44 C45 H45A 108.9 . .
C46 C45 H45A 108.9 . .
C44 C45 H45B 108.9 . .
C46 C45 H45B 108.9 . .
H45A C45 H45B 107.7 . .
C45 C46 H46A 109.5 . .
C45 C46 H46B 109.5 . .
H46A C46 H46B 109.5 . .
C45 C46 H46C 109.5 . .
H46A C46 H46C 109.5 . .
H46B C46 H46C 109.5 . .
N11 C47 C48 113.9(18) . .
N11 C47 H47A 108.7 . .
C48 C47 H47A 108.7 . .
N11 C47 H47B 108.8 . .
C48 C47 H47B 108.8 . .
H47A C47 H47B 107.6 . .
C47 C48 C49 105.3(19) . .
C47 C48 H48A 110.6 . .
C49 C48 H48A 110.6 . .
C47 C48 H48B 110.8 . .
C49 C48 H48B 110.7 . .
H48A C48 H48B 108.8 . .
C50 C49 C48 109(2) . .
C50 C49 H49A 110.0 . .
C48 C49 H49A 110.0 . .
C50 C49 H49B 109.9 . .
C48 C49 H49B 109.9 . .
H49A C49 H49B 108.3 . .
C49 C50 H50A 109.5 . .
C49 C50 H50B 109.4 . .
H50A C50 H50B 109.5 . .
C49 C50 H50C 109.4 . .
H50A C50 H50C 109.5 . .
H50B C50 H50C 109.5 . .
C52 C51 N12 114.5(18) . .
C52 C51 H51A 108.7 . .
N12 C51 H51A 108.6 . .
C52 C51 H51B 108.7 . .
N12 C51 H51B 108.7 . .
H51A C51 H51B 107.6 . .
C51 C52 C53 109(2) . .
C51 C52 H52A 109.9 . .
C53 C52 H52A 109.9 . .
C51 C52 H52B 110.0 . .
C53 C52 H52B 110.0 . .
H52A C52 H52B 108.3 . .
C52 C53 C54 111(3) . .
C52 C53 H53A 109.4 . .
C54 C53 H53A 109.3 . .
C52 C53 H53B 109.5 . .
C54 C53 H53B 109.4 . .
H53A C53 H53B 108.0 . .
C53 C54 H54A 109.4 . .
C53 C54 H54B 109.5 . .
H54A C54 H54B 109.5 . .
C53 C54 H54C 109.4 . .
H54A C54 H54C 109.5 . .
H54B C54 H54C 109.5 . .
C56 C55 N12 113.8(19) . .
C56 C55 H55A 108.7 . .
N12 C55 H55A 108.8 . .
C56 C55 H55B 108.8 . .
N12 C55 H55B 108.8 . .
H55A C55 H55B 107.7 . .
C55 C56 C57 105(2) . .
C55 C56 H56A 110.7 . .
C57 C56 H56A 110.7 . .
C55 C56 H56B 110.7 . .
C57 C56 H56B 110.7 . .
H56A C56 H56B 108.8 . .
C58 C57 C56 108(2) . .
C58 C57 H57A 110.0 . .
C56 C57 H57A 110.0 . .
C58 C57 H57B 110.2 . .
C56 C57 H57B 110.1 . .
H57A C57 H57B 108.4 . .
C57 C58 H58A 109.6 . .
C57 C58 H58B 109.3 . .
H58A C58 H58B 109.5 . .
C57 C58 H58C 109.5 . .
H58A C58 H58C 109.5 . .
H58B C58 H58C 109.5 . .
N12 C59 C60 119.0(19) . .
N12 C59 H59A 107.5 . .
C60 C59 H59A 107.5 . .
N12 C59 H59B 107.6 . .
C60 C59 H59B 107.6 . .
H59A C59 H59B 107.0 . .
C59 C60 C61 113(2) . .
C59 C60 H60A 108.9 . .
C61 C60 H60A 109.0 . .
C59 C60 H60B 108.9 . .
C61 C60 H60B 108.8 . .
H60A C60 H60B 107.7 . .
C62 C61 C60 114(3) . .
C62 C61 H61A 108.7 . .
C60 C61 H61A 108.6 . .
C62 C61 H61B 108.7 . .
C60 C61 H61B 108.7 . .
H61A C61 H61B 107.6 . .
C61 C62 H62A 109.4 . .
C61 C62 H62B 109.5 . .
H62A C62 H62B 109.5 . .
C61 C62 H62C 109.5 . .
H62A C62 H62C 109.5 . .
H62B C62 H62C 109.5 . .
N12 C63 C64 117.1(18) . .
N12 C63 H63A 108.0 . .
C64 C63 H63A 107.9 . .
N12 C63 H63B 108.1 . .
C64 C63 H63B 108.1 . .
H63A C63 H63B 107.3 . .
C65 C64 C63 106(2) . .
C65 C64 H64A 110.5 . .
C63 C64 H64A 110.5 . .
C65 C64 H64B 110.5 . .
C63 C64 H64B 110.3 . .
H64A C64 H64B 108.6 . .
C66 C65 C64 109(3) . .
C66 C65 H65A 109.9 . .
C64 C65 H65A 109.9 . .
C66 C65 H65B 110.1 . .
C64 C65 H65B 109.9 . .
H65A C65 H65B 108.3 . .
C65 C66 H66A 109.00 . .
C65 C66 H66B 110.00 . .
H66A C66 H66B 109.00 . .
C65 C66 H66C 110.00 . .
H66A C66 H66C 109.00 . .
H66B C66 H66C 110.00 . .
C68 C67 C72 123(4) . .
C68 C67 N13 117(3) . .
C72 C67 N13 119(3) . .
C69 C68 C67 108(4) . .
C69 C68 H68 126.2 . .
C67 C68 H68 126.0 . .
C68 C69 C70 129(4) . .
C68 C69 H69 115.5 . .
C70 C69 H69 115.7 . .
C69 C70 C71 123(4) . .
C69 C70 H70 118.5 . .
C71 C70 H70 118.5 . .
C70 C71 C72 107(4) . .
C70 C71 H71 126.2 . .
C72 C71 H71 126.3 . .
C71 C72 C67 129(4) . .
C71 C72 H72 115.6 . .
C67 C72 H72 115.7 . .
C78 C73 C74 134(4) . .
C78 C73 N14 104(3) . .
C74 C73 N14 121(3) . .
C73 C74 C75 103(4) . .
C73 C74 H74 128.6 . .
C75 C74 H74 128.7 . .
C76 C75 C74 139(4) . .
C76 C75 H75 110.6 . .
C74 C75 H75 110.6 . .
C75 C76 C77 103(4) . .
C75 C76 H76 128.5 . .
C77 C76 H76 128.6 . .
C78 C77 C76 134(4) . .
C78 C77 H77 113.2 . .
C76 C77 H77 113.0 . .
C73 C78 C77 107(4) . .
C73 C78 H78 126.5 . .
C77 C78 H78 126.4 . .

loop_
_geom_bond_atom_site_label_1
_geom_bond_atom_site_label_2
_geom_bond_distance
_geom_bond_site_symmetry_2
Mo1 O1 1.684(10) .
Mo1 S3 2.259(6) .
Mo1 S2 2.260(6) .
Mo1 S1 2.280(5) .
Mo1 Cu1 2.647(3) .
Mo1 Cu3 2.657(3) .
Mo1 Cu2 2.689(3) .
Mo2 O2 1.702(12) .
Mo2 S4 2.244(6) .
Mo2 S6 2.253(5) .
Mo2 S5 2.269(6) .
Mo2 Cu6 2.635(3) .
Mo2 Cu4 2.662(3) .
Mo2 Cu5 2.699(3) .
Cu1 N1 2.028(13) .
Cu1 S2 2.236(6) .
Cu1 S1 2.246(6) .
Cu2 N5 2.113(15) .
Cu2 N2 2.139(14) .
Cu2 S1 2.253(6) .
Cu2 S3 2.309(6) .
Cu3 N7 1.998(15) .
Cu3 N9 2.144(15) .
Cu3 S3 2.258(6) .
Cu3 S2 2.286(6) .
Cu4 N6 1.982(13) 1_554
Cu4 N10 2.088(16) .
Cu4 S4 2.231(6) .
Cu4 S5 2.295(6) .
Cu5 N3 2.085(13) .
Cu5 N8 2.120(14) 1_554
Cu5 S6 2.273(6) .
Cu5 S4 2.317(6) .
Cu6 N4 1.990(12) .
Cu6 S5 2.224(6) .
Cu6 S6 2.229(6) .
S7 C1 1.710(9) .
S8 C2 1.714(9) .
S9 C3 1.71(2) .
S10 C4 1.709(9) .
N1 C1 0.94(2) .
N2 C2 0.936(9) .
N3 C3 0.90(2) .
N4 C4 0.960(19) .
N5 C9 1.32(3) .
N5 C5 1.36(3) .
N6 C13 1.32(2) .
N6 C12 1.39(2) .
N6 Cu4 1.982(13) 1_556
N7 C19 1.33(3) .
N7 C15 1.36(3) .
N8 C22 1.33(3) .
N8 C23 1.33(3) .
N8 Cu5 2.120(14) 1_556
N9 C29 1.32(2) .
N9 C25 1.37(2) .
N10 C32 1.28(3) .
N10 C33 1.37(2) .
N11 C47 1.53(3) .
N11 C43 1.53(2) .
N11 C35 1.54(3) .
N11 C39 1.57(2) .
N12 C59 1.51(3) .
N12 C51 1.51(3) .
N12 C63 1.53(3) .
N12 C55 1.56(3) .
N13 C67 1.45(3) .
N13 H13A 0.8800 .
N13 H13B 0.8800 .
N14 C73 1.45(3) .
N14 H14A 0.8800 .
N14 H14B 0.8800 .
C5 C6 1.37(3) .
C5 H5 0.9500 .
C6 C7 1.45(3) .
C6 H6 0.9500 .
C7 C8 1.36(3) .
C7 C10 1.48(2) .
C8 C9 1.37(3) .
C8 H8 0.9500 .
C9 H9 0.9500 .
C10 C14 1.35(3) .
C10 C11 1.41(3) .
C11 C12 1.40(3) .
C11 H11 0.9500 .
C12 H12 0.9500 .
C13 C14 1.37(3) .
C13 H13 0.9500 .
C14 H14 0.9500 .
C15 C16 1.43(3) .
C15 H15 0.9500 .
C16 C17 1.38(3) .
C16 H16 0.9500 .
C17 C18 1.36(3) .
C17 C20 1.47(2) .
C18 C19 1.32(2) .
C18 H18 0.9500 .
C19 H19 0.9500 .
C20 C21 1.34(3) .
C20 C24 1.42(3) .
C21 C22 1.41(3) .
C21 H21 0.9500 .
C22 H22 0.9500 .
C23 C24 1.36(3) .
C23 H23 0.9500 .
C24 H24 0.9500 .
C25 C26 1.37(2) .
C25 H25 0.9500 .
C26 C27 1.42(3) .
C26 H26 0.9500 .
C27 C28 1.40(2) .
C27 C30 1.51(2) .
C28 C29 1.41(2) .
C28 H28 0.9500 .
C29 H29 0.9500 .
C30 C31 1.35(2) .
C30 C34 1.37(3) .
C31 C32 1.40(3) .
C31 H31 0.9500 .
C32 H32 0.9500 .
C33 C34 1.35(3) .
C33 H33 0.9500 .
C34 H34 0.9500 .
C35 C36 1.46(3) .
C35 H35A 0.9900 .
C35 H35B 0.9900 .
C36 C37 1.57(3) .
C36 H36A 0.9900 .
C36 H36B 0.9900 .
C37 C38 1.53(3) .
C37 H37A 0.9900 .
C37 H37B 0.9900 .
C38 H38A 0.9800 .
C38 H38B 0.9800 .
C38 H38C 0.9800 .
C39 C40 1.50(3) .
C39 H39A 0.9900 .
C39 H39B 0.9900 .
C40 C41 1.56(3) .
C40 H40A 0.9900 .
C40 H40B 0.9900 .
C41 C42 1.61(4) .
C41 H41A 0.9900 .
C41 H41B 0.9900 .
C42 H42A 0.9800 .
C42 H42B 0.9800 .
C42 H42C 0.9800 .
C43 C44 1.52(3) .
C43 H43A 0.9900 .
C43 H43B 0.9900 .
C44 C45 1.46(3) .
C44 H44A 0.9900 .
C44 H44B 0.9900 .
C45 C46 1.56(3) .
C45 H45A 0.9900 .
C45 H45B 0.9900 .
C46 H46A 0.9800 .
C46 H46B 0.9800 .
C46 H46C 0.9800 .
C47 C48 1.54(3) .
C47 H47A 0.9900 .
C47 H47B 0.9900 .
C48 C49 1.56(3) .
C48 H48A 0.9900 .
C48 H48B 0.9900 .
C49 C50 1.54(3) .
C49 H49A 0.9900 .
C49 H49B 0.9900 .
C50 H50A 0.9800 .
C50 H50B 0.9800 .
C50 H50C 0.9800 .
C51 C52 1.50(3) .
C51 H51A 0.9900 .
C51 H51B 0.9900 .
C52 C53 1.52(4) .
C52 H52A 0.9900 .
C52 H52B 0.9900 .
C53 C54 1.60(4) .
C53 H53A 0.9900 .
C53 H53B 0.9900 .
C54 H54A 0.9800 .
C54 H54B 0.9800 .
C54 H54C 0.9800 .
C55 C56 1.54(3) .
C55 H55A 0.9900 .
C55 H55B 0.9900 .
C56 C57 1.56(4) .
C56 H56A 0.9900 .
C56 H56B 0.9900 .
C57 C58 1.54(3) .
C57 H57A 0.9900 .
C57 H57B 0.9900 .
C58 H58A 0.9800 .
C58 H58B 0.9800 .
C58 H58C 0.9800 .
C59 C60 1.52(3) .
C59 H59A 0.9900 .
C59 H59B 0.9900 .
C60 C61 1.54(4) .
C60 H60A 0.9900 .
C60 H60B 0.9900 .
C61 C62 1.45(4) .
C61 H61A 0.9900 .
C61 H61B 0.9900 .
C62 H62A 0.9800 .
C62 H62B 0.9800 .
C62 H62C 0.9800 .
C63 C64 1.57(3) .
C63 H63A 0.9900 .
C63 H63B 0.9900 .
C64 C65 1.54(3) .
C64 H64A 0.9900 .
C64 H64B 0.9900 .
C65 C66 1.44(4) .
C65 H65A 0.9900 .
C65 H65B 0.9900 .
C66 H66A 0.98000 .
C66 H66B 0.98000 .
C66 H66C 0.98000 .
C67 C68 1.38(4) .
C67 C72 1.38(5) .
C68 C69 1.38(5) .
C68 H68 0.9500 .
C69 C70 1.37(5) .
C69 H69 0.9500 .
C70 C71 1.37(5) .
C70 H70 0.9500 .
C71 C72 1.37(5) .
C71 H71 0.9500 .
C72 H72 0.9500 .
C73 C78 1.38(5) .
C73 C74 1.37(5) .
C74 C75 1.37(5) .
C74 H74 0.9500 .
C75 C76 1.38(5) .
C75 H75 0.9500 .
C76 C77 1.37(6) .
C76 H76 0.9500 .
C77 C78 1.38(5) .
C77 H77 0.9500 .
C78 H78 0.9500 .
